data_7706187
loop_
_publ_author_name
'Wu, Min'
'Yang, Dong-Dong'
'Zheng, Han-Wen'
'Liang, Qiong-Fang'
'Li, Jia-Bin'
'Kang, Yang'
'Li, Sai'
'Jiao, Chen'
'Zheng, Xiang-Jun'
'Jin, Lin-Pei'

_publ_section_title
;
 A multi-binding site hydrazone-based chemosensor for Zn(ii) and Cd(ii): a
 new strategy for the detection of metal ions in aqueous media based on
 aggregation-induced emission.
;
_journal_issue 4
_journal_name_full 'Dalton transactions (Cambridge, England : 2003)'
_journal_page_first 1507
_journal_page_last 1513
_journal_paper_doi 10.1039/d0dt04062b
_journal_volume 50
_journal_year 2021
_chemical_formula_moiety 'C19 H16 N2 O4'
_chemical_formula_sum 'C19 H16 N2 O4'
_chemical_formula_weight 336.34
_space_group_crystal_system monoclinic
_space_group_IT_number 14
_space_group_name_Hall '-P 2yn'
_space_group_name_H-M_alt 'P 1 21/n 1'
_atom_sites_solution_hydrogens geom
_atom_sites_solution_primary dual
_audit_creation_date 2020-09-28
_audit_creation_method
;
Olex2 1.2
(compiled 2018.05.29 svn.r3508 for OlexSys, GUI svn.r5506)
;
_audit_update_record
;
2020-10-31 deposited with the CCDC.	2020-12-22 downloaded from the CCDC.
;
_cell_angle_alpha 90
_cell_angle_beta 98.056(2)
_cell_angle_gamma 90
_cell_formula_units_Z 4
_cell_length_a 6.25880(10)
_cell_length_b 19.4126(4)
_cell_length_c 12.9577(3)
_cell_measurement_reflns_used 3317
_cell_measurement_temperature 100.02(10)
_cell_measurement_theta_max 72.6240
_cell_measurement_theta_min 4.1130
_cell_volume 1558.82(5)
_computing_cell_refinement 'CrysAlisPro 1.171.39.32a (Rigaku OD, 2017)'
_computing_data_collection 'CrysAlisPro 1.171.39.32a (Rigaku OD, 2017)'
_computing_data_reduction 'CrysAlisPro 1.171.39.32a (Rigaku OD, 2017)'
_computing_molecular_graphics 'Olex2 (Dolomanov et al., 2009)'
_computing_publication_material 'Olex2 (Dolomanov et al., 2009)'
_computing_structure_refinement 'ShelXL (Sheldrick, 2015)'
_computing_structure_solution 'ShelXT (Sheldrick, 2015)'
_diffrn_ambient_environment N~2~
_diffrn_ambient_temperature 100.02(10)
_diffrn_detector 'CCD plate'
_diffrn_detector_area_resol_mean 5.3127
_diffrn_detector_type AtlasS2
_diffrn_measured_fraction_theta_full 0.999
_diffrn_measured_fraction_theta_max 0.970
_diffrn_measurement_details
;
List of Runs (angles in degrees, time in seconds):

  # Type    Start    End  Width  t~exp~   \w     \q     \k     \f   Frames
#--------------------------------------------------------------------------
  1  \w    -56.00  29.00   1.00    1.00    --  -41.49  57.00 -60.00   85
  2  \w    -64.00  23.00   1.00    1.00    --  -41.49  37.00-150.00   87
  3  \w     32.00  62.00   1.00    1.00    --   41.49  57.00  90.00   30
  4  \w     86.00 156.00   1.00    1.03    --  107.19  45.00  90.00   70
  5  \w     46.00  90.00   1.00    1.03    --  107.19 -94.00 120.00   44
  6  \w     75.00 130.00   1.00    1.03    --  107.19  77.00 -60.00   55
  7  \w    150.00 177.00   1.00    1.03    --  107.19 125.00  30.00   27
  8  \w     35.00 121.00   1.00    1.03    --  107.19 -61.00-180.00   86
  9  \w    134.00 171.00   1.00    1.03    --  107.19  77.00 -60.00   37
 10  \w     83.00 113.00   1.00    1.03    --  107.19  45.00  60.00   30
 11  \w    101.00 131.00   1.00    1.03    --  107.19 125.00  30.00   30
 12  \w    105.00 145.00   1.00    1.03    --  107.19 125.00 -90.00   40
;
_diffrn_measurement_device 'four-circle diffractometer'
_diffrn_measurement_device_type 'SuperNova, Dual, Cu at home/near, AtlasS2'
_diffrn_measurement_method '\w scans'
_diffrn_orient_matrix_type 'CrysAlisPro convention (1999,Acta A55,543-557)'
_diffrn_orient_matrix_UB_11 0.0057212000
_diffrn_orient_matrix_UB_12 0.0222919000
_diffrn_orient_matrix_UB_13 0.1145169000
_diffrn_orient_matrix_UB_21 0.1067382000
_diffrn_orient_matrix_UB_22 0.0685709000
_diffrn_orient_matrix_UB_23 -0.0240330000
_diffrn_orient_matrix_UB_31 -0.2242785000
_diffrn_orient_matrix_UB_32 0.0332104000
_diffrn_orient_matrix_UB_33 -0.0270231000
_diffrn_radiation_monochromator mirror
_diffrn_radiation_probe x-ray
_diffrn_radiation_type CuK\a
_diffrn_radiation_wavelength 1.54184
_diffrn_reflns_av_R_equivalents 0.0218
_diffrn_reflns_av_unetI/netI 0.0267
_diffrn_reflns_Laue_measured_fraction_full 0.999
_diffrn_reflns_Laue_measured_fraction_max 0.970
_diffrn_reflns_limit_h_max 7
_diffrn_reflns_limit_h_min -7
_diffrn_reflns_limit_k_max 22
_diffrn_reflns_limit_k_min -24
_diffrn_reflns_limit_l_max 11
_diffrn_reflns_limit_l_min -15
_diffrn_reflns_number 5764
_diffrn_reflns_point_group_measured_fraction_full 0.999
_diffrn_reflns_point_group_measured_fraction_max 0.970
_diffrn_reflns_theta_full 67.684
_diffrn_reflns_theta_max 73.162
_diffrn_reflns_theta_min 4.130
_diffrn_source 'micro-focus sealed X-ray tube'
_diffrn_source_type 'SuperNova (Cu) X-ray Source'
_exptl_absorpt_coefficient_mu 0.842
_exptl_absorpt_correction_T_max 1.00000
_exptl_absorpt_correction_T_min 0.83806
_exptl_absorpt_correction_type multi-scan
_exptl_absorpt_process_details
;
CrysAlisPro 1.171.39.32a (Rigaku Oxford Diffraction, 2017)
Empirical absorption correction using spherical harmonics,
 implemented in SCALE3 ABSPACK scaling algorithm.
;
_exptl_crystal_colour 'clear intense colourless'
_exptl_crystal_density_diffrn 1.433
_exptl_crystal_description block
_exptl_crystal_F_000 704
_exptl_crystal_size_max 0.3
_exptl_crystal_size_mid 0.2
_exptl_crystal_size_min 0.15
_refine_diff_density_max 0.268
_refine_diff_density_min -0.231
_refine_diff_density_rms 0.047
_refine_ls_extinction_method none
_refine_ls_goodness_of_fit_ref 1.066
_refine_ls_hydrogen_treatment constr
_refine_ls_matrix_type full
_refine_ls_number_parameters 229
_refine_ls_number_reflns 3028
_refine_ls_number_restraints 0
_refine_ls_restrained_S_all 1.066
_refine_ls_R_factor_all 0.0434
_refine_ls_R_factor_gt 0.0391
_refine_ls_shift/su_max 0.001
_refine_ls_shift/su_mean 0.000
_refine_ls_structure_factor_coef Fsqd
_refine_ls_weighting_details 'w=1/[\s^2^(Fo^2^)+(0.0494P)^2^+0.6232P] where P=(Fo^2^+2Fc^2^)/3'
_refine_ls_weighting_scheme calc
_refine_ls_wR_factor_gt 0.1021
_refine_ls_wR_factor_ref 0.1058
_reflns_Friedel_coverage 0.000
_reflns_number_gt 2719
_reflns_number_total 3028
_reflns_threshold_expression 'I > 2\s(I)'
_cod_data_source_file d0dt04062b2.cif
_cod_data_source_block H3L
_cod_depositor_comments 'Adding full bibliography for 7706187--7706189.cif.'
_cod_database_code 7706187
_shelx_shelxl_version_number 2014/7
_chemical_oxdiff_formula CHNO
_shelx_space_group_comment
;
The symmetry employed for this shelxl refinement is uniquely defined
by the following loop, which should always be used as a source of
symmetry information in preference to the above space-group names.
They are only intended as comments.
;
_reflns_odcompleteness_completeness 99.97
_reflns_odcompleteness_iscentric 1
_reflns_odcompleteness_theta 66.97
_olex2_refinement_description
;
1. Fixed Uiso
 At 1.2 times of:
  All C(H) groups, All N(H) groups
 At 1.5 times of:
  All C(H,H,H) groups, All O(H) groups
2.a Aromatic/amide H refined with riding coordinates:
 N1(H1A), C9(H9), C2(H2A), C4(H4), C5(H5), C12(H12), C16(H16), C7(H7), C6(H6),
 C17(H17), C18(H18)
2.b Idealised Me refined as rotating group:
 C19(H19A,H19B,H19C)
2.c Idealised tetrahedral OH refined as rotating group:
 O2(H2), O1(H1)
;
_olex2_submission_special_instructions 'No special instructions were received'
_oxdiff_exptl_absorpt_empirical_details
;
Empirical correction (ABSPACK) includes:
- Absorption correction using spherical harmonics
- Frame scaling
;
_oxdiff_exptl_absorpt_empirical_full_max 1.387
_oxdiff_exptl_absorpt_empirical_full_min 0.609

loop_
_space_group_symop_operation_xyz
'x, y, z'
'-x+1/2, y+1/2, -z+1/2'
'-x, -y, -z'
'x-1/2, -y-1/2, z-1/2'

loop_
_atom_site_label
_atom_site_type_symbol
_atom_site_fract_x
_atom_site_fract_y
_atom_site_fract_z
_atom_site_U_iso_or_equiv
_atom_site_adp_type
_atom_site_occupancy
_atom_site_site_symmetry_order
_atom_site_calc_flag
_atom_site_refinement_flags_posn
_atom_site_refinement_flags_adp
_atom_site_refinement_flags_occupancy
_atom_site_disorder_assembly
_atom_site_disorder_group
O2 O -0.00866(15) 0.64242(5) 0.18086(7) 0.0183(2) Uani 1 1 d . . . . .
H2 H 0.1045 0.6628 0.2005 0.027 Uiso 1 1 calc GR . . . .
O4 O -0.36466(15) 0.57242(5) 0.14255(7) 0.0200(2) Uani 1 1 d . . . . .
O3 O 0.55072(15) 0.74896(5) 0.18477(7) 0.0215(2) Uani 1 1 d . . . . .
O1 O 0.79835(15) 0.75778(5) 0.50252(7) 0.0203(2) Uani 1 1 d . . . . .
H1 H 0.8727 0.7585 0.5599 0.030 Uiso 1 1 calc GR . . . .
N1 N 0.50437(17) 0.71939(6) 0.34941(8) 0.0168(2) Uani 1 1 d . . . . .
H1A H 0.5540 0.7213 0.4147 0.020 Uiso 1 1 calc R . . . .
N2 N 0.31471(17) 0.68563(6) 0.31730(9) 0.0167(2) Uani 1 1 d . . . . .
C14 C -0.0828(2) 0.61329(7) 0.26362(10) 0.0155(3) Uani 1 1 d . . . . .
C11 C 0.6139(2) 0.74980(7) 0.27907(10) 0.0159(3) Uani 1 1 d . . . . .
C1 C 0.9084(2) 0.78832(7) 0.43071(10) 0.0158(3) Uani 1 1 d . . . . .
C3 C 1.2095(2) 0.85610(7) 0.38791(10) 0.0157(3) Uani 1 1 d . . . . .
C10 C 0.8201(2) 0.78497(7) 0.32262(10) 0.0154(3) Uani 1 1 d . . . . .
C8 C 1.1243(2) 0.85332(7) 0.28015(10) 0.0168(3) Uani 1 1 d . . . . .
C9 C 0.9306(2) 0.81637(7) 0.25123(10) 0.0170(3) Uani 1 1 d . . . . .
H9 H 0.8757 0.8132 0.1809 0.020 Uiso 1 1 calc R . . . .
C15 C -0.2762(2) 0.57525(7) 0.24463(10) 0.0167(3) Uani 1 1 d . . . . .
C2 C 1.0997(2) 0.82201(7) 0.46100(10) 0.0167(3) Uani 1 1 d . . . . .
H2A H 1.1580 0.8224 0.5311 0.020 Uiso 1 1 calc R . . . .
C13 C 0.0229(2) 0.61956(7) 0.36607(10) 0.0175(3) Uani 1 1 d . . . . .
C4 C 1.4012(2) 0.89479(7) 0.41885(11) 0.0184(3) Uani 1 1 d . . . . .
H4 H 1.4601 0.8966 0.4888 0.022 Uiso 1 1 calc R . . . .
C5 C 1.4988(2) 0.92926(7) 0.34638(11) 0.0199(3) Uani 1 1 d . . . . .
H5 H 1.6224 0.9550 0.3677 0.024 Uiso 1 1 calc R . . . .
C12 C 0.2235(2) 0.65763(7) 0.38972(10) 0.0184(3) Uani 1 1 d . . . . .
H12 H 0.2873 0.6618 0.4587 0.022 Uiso 1 1 calc R . . . .
C16 C -0.3603(2) 0.54414(7) 0.32623(11) 0.0198(3) Uani 1 1 d . . . . .
H16 H -0.4871 0.5187 0.3132 0.024 Uiso 1 1 calc R . . . .
C7 C 1.2324(2) 0.88845(7) 0.20689(10) 0.0199(3) Uani 1 1 d . . . . .
H7 H 1.1794 0.8858 0.1363 0.024 Uiso 1 1 calc R . . . .
C6 C 1.4142(2) 0.92625(7) 0.23894(11) 0.0217(3) Uani 1 1 d . . . . .
H6 H 1.4823 0.9500 0.1904 0.026 Uiso 1 1 calc R . . . .
C17 C -0.2547(2) 0.55095(7) 0.42819(11) 0.0232(3) Uani 1 1 d . . . . .
H17 H -0.3119 0.5301 0.4829 0.028 Uiso 1 1 calc R . . . .
C18 C -0.0666(2) 0.58834(8) 0.44799(11) 0.0222(3) Uani 1 1 d . . . . .
H18 H 0.0018 0.5930 0.5161 0.027 Uiso 1 1 calc R . . . .
C19 C -0.5706(2) 0.53998(8) 0.11971(12) 0.0238(3) Uani 1 1 d . . . . .
H19A H -0.6241 0.5456 0.0471 0.036 Uiso 1 1 calc GR . . . .
H19B H -0.6695 0.5607 0.1608 0.036 Uiso 1 1 calc GR . . . .
H19C H -0.5568 0.4918 0.1359 0.036 Uiso 1 1 calc GR . . . .

loop_
_atom_site_aniso_label
_atom_site_aniso_U_11
_atom_site_aniso_U_22
_atom_site_aniso_U_33
_atom_site_aniso_U_23
_atom_site_aniso_U_13
_atom_site_aniso_U_12
O2 0.0167(5) 0.0212(5) 0.0166(5) 0.0005(4) 0.0016(4) -0.0049(4)
O4 0.0181(5) 0.0215(5) 0.0192(5) 0.0007(4) -0.0019(4) -0.0047(4)
O3 0.0180(5) 0.0299(5) 0.0154(5) -0.0030(4) -0.0019(4) 0.0005(4)
O1 0.0183(5) 0.0293(5) 0.0125(4) 0.0010(4) -0.0001(4) -0.0059(4)
N1 0.0133(5) 0.0207(6) 0.0153(5) -0.0028(4) -0.0019(4) -0.0012(4)
N2 0.0123(5) 0.0163(5) 0.0209(6) -0.0044(4) 0.0000(4) 0.0013(4)
C14 0.0155(6) 0.0134(6) 0.0178(6) 0.0001(5) 0.0029(5) 0.0034(5)
C11 0.0137(6) 0.0165(6) 0.0165(6) -0.0036(5) -0.0015(5) 0.0048(5)
C1 0.0167(6) 0.0168(6) 0.0140(6) -0.0002(5) 0.0025(5) 0.0020(5)
C3 0.0162(6) 0.0146(6) 0.0164(6) -0.0001(5) 0.0021(5) 0.0036(5)
C10 0.0145(6) 0.0157(6) 0.0154(6) -0.0029(5) 0.0001(5) 0.0025(5)
C8 0.0185(6) 0.0155(6) 0.0164(6) -0.0011(5) 0.0025(5) 0.0041(5)
C9 0.0185(6) 0.0182(6) 0.0133(6) -0.0019(5) -0.0006(5) 0.0048(5)
C15 0.0167(6) 0.0142(6) 0.0187(6) -0.0008(5) 0.0008(5) 0.0028(5)
C2 0.0175(6) 0.0185(6) 0.0134(6) -0.0003(5) 0.0002(5) 0.0022(5)
C13 0.0176(6) 0.0164(6) 0.0183(6) -0.0007(5) 0.0016(5) 0.0037(5)
C4 0.0172(6) 0.0182(6) 0.0193(6) -0.0002(5) 0.0004(5) 0.0019(5)
C5 0.0162(6) 0.0185(7) 0.0250(7) -0.0012(5) 0.0026(5) -0.0007(5)
C12 0.0170(6) 0.0203(7) 0.0168(6) -0.0006(5) -0.0011(5) 0.0034(5)
C16 0.0173(6) 0.0164(6) 0.0263(7) -0.0007(5) 0.0050(5) -0.0002(5)
C7 0.0228(7) 0.0217(7) 0.0153(6) -0.0006(5) 0.0027(5) 0.0019(6)
C6 0.0236(7) 0.0207(7) 0.0221(7) 0.0005(5) 0.0078(5) -0.0011(6)
C17 0.0272(7) 0.0220(7) 0.0218(7) 0.0033(6) 0.0089(6) -0.0007(6)
C18 0.0250(7) 0.0251(7) 0.0164(6) 0.0016(5) 0.0025(5) 0.0022(6)
C19 0.0169(7) 0.0257(7) 0.0277(7) -0.0043(6) 0.0000(5) -0.0036(6)

loop_
_atom_type_symbol
_atom_type_description
_atom_type_scat_dispersion_real
_atom_type_scat_dispersion_imag
_atom_type_scat_source
C C 0.0181 0.0091 'International Tables Vol C Tables 4.2.6.8 and 6.1.1.4'
H H 0.0000 0.0000 'International Tables Vol C Tables 4.2.6.8 and 6.1.1.4'
N N 0.0311 0.0180 'International Tables Vol C Tables 4.2.6.8 and 6.1.1.4'
O O 0.0492 0.0322 'International Tables Vol C Tables 4.2.6.8 and 6.1.1.4'

loop_
_geom_angle_atom_site_label_1
_geom_angle_atom_site_label_2
_geom_angle_atom_site_label_3
_geom_angle
_geom_angle_site_symmetry_1
_geom_angle_site_symmetry_3
_geom_angle_publ_flag
C14 O2 H2 109.5 . . ?
C15 O4 C19 116.85(11) . . ?
C1 O1 H1 109.5 . . ?
N2 N1 H1A 119.8 . . ?
C11 N1 H1A 119.8 . . ?
C11 N1 N2 120.31(11) . . ?
C12 N2 N1 115.82(11) . . ?
O2 C14 C15 117.57(11) . . ?
O2 C14 C13 123.08(12) . . ?
C13 C14 C15 119.35(12) . . ?
O3 C11 N1 122.78(12) . . ?
O3 C11 C10 121.33(12) . . ?
N1 C11 C10 115.90(11) . . ?
O1 C1 C10 118.89(11) . . ?
O1 C1 C2 120.94(11) . . ?
C2 C1 C10 120.17(12) . . ?
C8 C3 C4 118.72(12) . . ?
C2 C3 C8 119.34(12) . . ?
C2 C3 C4 121.93(12) . . ?
C1 C10 C11 125.62(12) . . ?
C9 C10 C11 115.92(11) . . ?
C9 C10 C1 118.46(12) . . ?
C9 C8 C3 117.93(12) . . ?
C9 C8 C7 122.65(12) . . ?
C7 C8 C3 119.40(12) . . ?
C10 C9 C8 122.77(12) . . ?
C10 C9 H9 118.6 . . ?
C8 C9 H9 118.6 . . ?
O4 C15 C14 114.40(12) . . ?
O4 C15 C16 125.31(12) . . ?
C16 C15 C14 120.28(12) . . ?
C1 C2 C3 121.28(12) . . ?
C1 C2 H2A 119.4 . . ?
C3 C2 H2A 119.4 . . ?
C14 C13 C12 121.53(12) . . ?
C14 C13 C18 119.49(13) . . ?
C18 C13 C12 118.98(12) . . ?
C3 C4 H4 119.8 . . ?
C5 C4 C3 120.35(12) . . ?
C5 C4 H4 119.8 . . ?
C4 C5 H5 119.6 . . ?
C4 C5 C6 120.87(13) . . ?
C6 C5 H5 119.6 . . ?
N2 C12 C13 121.37(12) . . ?
N2 C12 H12 119.3 . . ?
C13 C12 H12 119.3 . . ?
C15 C16 H16 120.0 . . ?
C15 C16 C17 120.04(13) . . ?
C17 C16 H16 120.0 . . ?
C8 C7 H7 119.7 . . ?
C6 C7 C8 120.66(12) . . ?
C6 C7 H7 119.7 . . ?
C5 C6 H6 120.0 . . ?
C7 C6 C5 119.97(13) . . ?
C7 C6 H6 120.0 . . ?
C16 C17 H17 119.8 . . ?
C18 C17 C16 120.31(13) . . ?
C18 C17 H17 119.8 . . ?
C13 C18 H18 119.7 . . ?
C17 C18 C13 120.52(13) . . ?
C17 C18 H18 119.7 . . ?
O4 C19 H19A 109.5 . . ?
O4 C19 H19B 109.5 . . ?
O4 C19 H19C 109.5 . . ?
H19A C19 H19B 109.5 . . ?
H19A C19 H19C 109.5 . . ?
H19B C19 H19C 109.5 . . ?

loop_
_geom_bond_atom_site_label_1
_geom_bond_atom_site_label_2
_geom_bond_distance
_geom_bond_site_symmetry_2
_geom_bond_publ_flag
O2 H2 0.8200 . ?
O2 C14 1.3509(16) . ?
O4 C15 1.3616(16) . ?
O4 C19 1.4281(16) . ?
O3 C11 1.2306(16) . ?
O1 H1 0.8200 . ?
O1 C1 1.3679(16) . ?
N1 H1A 0.8600 . ?
N1 N2 1.3687(15) . ?
N1 C11 1.3506(17) . ?
N2 C12 1.2853(18) . ?
C14 C15 1.4096(19) . ?
C14 C13 1.4031(19) . ?
C11 C10 1.4985(18) . ?
C1 C10 1.4332(17) . ?
C1 C2 1.3725(19) . ?
C3 C8 1.4242(18) . ?
C3 C2 1.4105(18) . ?
C3 C4 1.4248(18) . ?
C10 C9 1.3731(18) . ?
C8 C9 1.4133(19) . ?
C8 C7 1.4157(18) . ?
C9 H9 0.9300 . ?
C15 C16 1.3841(19) . ?
C2 H2A 0.9300 . ?
C13 C12 1.4522(19) . ?
C13 C18 1.4052(19) . ?
C4 H4 0.9300 . ?
C4 C5 1.3652(19) . ?
C5 H5 0.9300 . ?
C5 C6 1.420(2) . ?
C12 H12 0.9300 . ?
C16 H16 0.9300 . ?
C16 C17 1.398(2) . ?
C7 H7 0.9300 . ?
C7 C6 1.369(2) . ?
C6 H6 0.9300 . ?
C17 H17 0.9300 . ?
C17 C18 1.376(2) . ?
C18 H18 0.9300 . ?
C19 H19A 0.9600 . ?
C19 H19B 0.9600 . ?
C19 H19C 0.9600 . ?

loop_
_geom_torsion_atom_site_label_1
_geom_torsion_atom_site_label_2
_geom_torsion_atom_site_label_3
_geom_torsion_atom_site_label_4
_geom_torsion
_geom_torsion_site_symmetry_1
_geom_torsion_site_symmetry_2
_geom_torsion_site_symmetry_3
_geom_torsion_site_symmetry_4
_geom_torsion_publ_flag
O2 C14 C15 O4 0.39(17) . . . . ?
O2 C14 C15 C16 179.96(11) . . . . ?
O2 C14 C13 C12 -0.8(2) . . . . ?
O2 C14 C13 C18 179.20(12) . . . . ?
O4 C15 C16 C17 -179.81(12) . . . . ?
O3 C11 C10 C1 -179.40(12) . . . . ?
O3 C11 C10 C9 0.69(18) . . . . ?
O1 C1 C10 C11 -0.5(2) . . . . ?
O1 C1 C10 C9 179.37(11) . . . . ?
O1 C1 C2 C3 -177.30(12) . . . . ?
N1 N2 C12 C13 -179.25(11) . . . . ?
N1 C11 C10 C1 0.42(19) . . . . ?
N1 C11 C10 C9 -179.50(11) . . . . ?
N2 N1 C11 O3 0.14(19) . . . . ?
N2 N1 C11 C10 -179.68(10) . . . . ?
C14 C15 C16 C17 0.7(2) . . . . ?
C14 C13 C12 N2 -1.7(2) . . . . ?
C14 C13 C18 C17 1.0(2) . . . . ?
C11 N1 N2 C12 179.19(12) . . . . ?
C11 C10 C9 C8 178.16(11) . . . . ?
C1 C10 C9 C8 -1.8(2) . . . . ?
C3 C8 C9 C10 1.73(19) . . . . ?
C3 C8 C7 C6 -1.6(2) . . . . ?
C3 C4 C5 C6 -1.2(2) . . . . ?
C10 C1 C2 C3 2.4(2) . . . . ?
C8 C3 C2 C1 -2.37(19) . . . . ?
C8 C3 C4 C5 0.95(19) . . . . ?
C8 C7 C6 C5 1.4(2) . . . . ?
C9 C8 C7 C6 176.94(13) . . . . ?
C15 C14 C13 C12 179.43(12) . . . . ?
C15 C14 C13 C18 -0.53(19) . . . . ?
C15 C16 C17 C18 -0.2(2) . . . . ?
C2 C1 C10 C11 179.78(12) . . . . ?
C2 C1 C10 C9 -0.31(19) . . . . ?
C2 C3 C8 C9 0.34(18) . . . . ?
C2 C3 C8 C7 178.98(12) . . . . ?
C2 C3 C4 C5 -177.55(12) . . . . ?
C13 C14 C15 O4 -179.87(11) . . . . ?
C13 C14 C15 C16 -0.30(19) . . . . ?
C4 C3 C8 C9 -178.19(12) . . . . ?
C4 C3 C8 C7 0.44(19) . . . . ?
C4 C3 C2 C1 176.12(12) . . . . ?
C4 C5 C6 C7 0.0(2) . . . . ?
C12 C13 C18 C17 -178.97(13) . . . . ?
C16 C17 C18 C13 -0.6(2) . . . . ?
C7 C8 C9 C10 -176.86(12) . . . . ?
C18 C13 C12 N2 178.22(12) . . . . ?
C19 O4 C15 C14 -174.44(11) . . . . ?
C19 O4 C15 C16 6.02(19) . . . . ?
